data_4109827
loop_
_publ_author_name
'Zhuojia Lin'
'David S. Wragg'
'John E. Warren'
'Russell E. Morris'

_publ_section_title
;
 Anion Control in the Ionothermal Synthesis of Coordination Polymers
;
_journal_name_full 'Journal of the American Chemical Society'
_journal_page_first 10334
_journal_page_last 10335
_journal_paper_doi 10.1021/ja0737671
_journal_volume 129
_journal_year 2007
_chemical_formula_moiety 'C56 H35 Co2 N4 O24'
_chemical_formula_sum 'C56 H35 Co2 N4 O24'
_chemical_formula_weight 1265.74
_chemical_name_systematic
; 
 ? 
;
_space_group_IT_number 14
_symmetry_cell_setting monoclinic
_symmetry_space_group_name_Hall '-P 2ybc'
_symmetry_space_group_name_H-M 'P 1 21/c 1'
_atom_sites_solution_hydrogens geom
_atom_sites_solution_primary direct
_atom_sites_solution_secondary difmap
_audit_creation_method SHELXL-97
_cell_angle_alpha 90.00
_cell_angle_beta 93.944(4)
_cell_angle_gamma 90.00
_cell_formula_units_Z 2
_cell_length_a 6.5794(10)
_cell_length_b 16.775(3)
_cell_length_c 27.264(4)
_cell_measurement_reflns_used 8451
_cell_measurement_temperature 113(2)
_cell_measurement_theta_max 28.6183
_cell_measurement_theta_min 1.4261
_cell_volume 3002.0(8)
_computing_cell_refinement 'CrystalClear (Rigaku/MSC Inc., 2006)'
_computing_data_collection 'CrystalClear (Rigaku/MSC Inc., 2006)'
_computing_data_reduction 'CrystalClear (Rigaku/MSC Inc., 2006)'
_computing_structure_refinement 'SHELXL-97 (Sheldrick, 1997)'
_computing_structure_solution 'SHELXS-97 (Sheldrick, 1990)'
_diffrn_ambient_temperature 113(2)
_diffrn_detector_area_resol_mean 14.6306
_diffrn_measured_fraction_theta_full 0.965
_diffrn_measured_fraction_theta_max 0.965
_diffrn_measurement_method dtprofit.ref
_diffrn_radiation_monochromator graphite
_diffrn_radiation_source 'fine-focus sealed tube'
_diffrn_radiation_type MoK\a
_diffrn_radiation_wavelength 0.71073
_diffrn_reflns_av_R_equivalents 0.0911
_diffrn_reflns_av_sigmaI/netI 0.1052
_diffrn_reflns_limit_h_max 8
_diffrn_reflns_limit_h_min -7
_diffrn_reflns_limit_k_max 20
_diffrn_reflns_limit_k_min -17
_diffrn_reflns_limit_l_max 26
_diffrn_reflns_limit_l_min -33
_diffrn_reflns_number 18019
_diffrn_reflns_theta_full 26.00
_diffrn_reflns_theta_max 26.00
_diffrn_reflns_theta_min 1.93
_exptl_absorpt_coefficient_mu 0.636
_exptl_absorpt_correction_T_max 1.0000
_exptl_absorpt_correction_T_min 0.3204
_exptl_absorpt_correction_type none
_exptl_crystal_colour PINK
_exptl_crystal_density_diffrn 1.400
_exptl_crystal_description Platelet
_exptl_crystal_F_000 1290
_exptl_crystal_size_max 0.3000
_exptl_crystal_size_mid 0.2500
_exptl_crystal_size_min 0.1000
_refine_diff_density_max 0.789
_refine_diff_density_min -0.653
_refine_diff_density_rms 0.109
_refine_ls_extinction_method none
_refine_ls_goodness_of_fit_ref 1.065
_refine_ls_hydrogen_treatment mixed
_refine_ls_matrix_type full
_refine_ls_number_parameters 393
_refine_ls_number_reflns 5679
_refine_ls_number_restraints 0
_refine_ls_restrained_S_all 1.065
_refine_ls_R_factor_all 0.0918
_refine_ls_R_factor_gt 0.0772
_refine_ls_shift/su_max 0.001
_refine_ls_shift/su_mean 0.000
_refine_ls_structure_factor_coef Fsqd
_refine_ls_weighting_details 'calc w=1/[\s^2^(Fo^2^)+(0.0777P)^2^+6.2503P] where P=(Fo^2^+2Fc^2^)/3'
_refine_ls_weighting_scheme calc
_refine_ls_wR_factor_gt 0.1907
_refine_ls_wR_factor_ref 0.2012
_reflns_number_gt 4434
_reflns_number_total 5679
_reflns_threshold_expression >2sigma(I)
_cod_data_source_file ja0737671si20070525_064834.cif
_cod_data_source_block compound_4
_cod_database_code 4109827

loop_
_symmetry_equiv_pos_as_xyz
'x, y, z'
'-x, y+1/2, -z+1/2'
'-x, -y, -z'
'x, -y-1/2, z-1/2'

loop_
_atom_site_label
_atom_site_type_symbol
_atom_site_fract_x
_atom_site_fract_y
_atom_site_fract_z
_atom_site_U_iso_or_equiv
_atom_site_adp_type
_atom_site_occupancy
_atom_site_symmetry_multiplicity
_atom_site_calc_flag
_atom_site_refinement_flags
Co1 Co -0.25365(9) -0.41646(3) 1.17855(2) 0.0191(2) Uani 1 1 d .
C5 C -0.4310(7) -0.4166(3) 1.07604(16) 0.0214(10) Uani 1 1 d .
O23 O 0.3667(7) -0.3372(2) 1.44103(14) 0.0485(11) Uani 1 1 d .
H23A H 0.4122 -0.3392 1.4698 0.073 Uiso 1 1 calc R
O14 O -0.5814(6) 0.10570(18) 1.20455(12) 0.0285(8) Uani 1 1 d .
O11 O -0.4397(5) -0.31380(17) 1.17892(11) 0.0249(7) Uani 1 1 d .
O21 O -0.0472(5) -0.35907(17) 1.22648(11) 0.0253(7) Uani 1 1 d .
C1 C -0.6262(7) -0.4961(3) 1.12424(17) 0.0264(10) Uani 1 1 d .
H1A H -0.6462 -0.5185 1.1548 0.032 Uiso 1 1 calc R
O12 O -0.4359(5) -0.26137(17) 1.25499(11) 0.0253(7) Uani 1 1 d .
H12C H -0.4311 -0.3084 1.2632 0.038 Uiso 1 1 calc R
O16 O -0.4893(7) -0.14281(19) 1.03334(12) 0.0390(9) Uani 1 1 d .
C19 C -0.4949(8) -0.0826(3) 1.05929(17) 0.0258(10) Uani 1 1 d .
O15 O -0.5052(6) -0.01122(18) 1.04385(12) 0.0342(9) Uani 1 1 d .
N2 N -0.1280(6) -0.3642(2) 1.11702(13) 0.0202(8) Uani 1 1 d .
C11 C -0.4716(7) -0.1747(2) 1.18677(15) 0.0202(9) Uani 1 1 d .
N1 N -0.4611(6) -0.4510(2) 1.11980(13) 0.0203(8) Uani 1 1 d .
O22 O 0.0715(6) -0.44229(18) 1.28672(12) 0.0309(8) Uani 1 1 d .
C3 C -0.7394(8) -0.4753(3) 1.04073(19) 0.0376(13) Uani 1 1 d .
H3A H -0.8329 -0.4831 1.0140 0.045 Uiso 1 1 calc R
C12 C -0.5028(7) -0.1082(2) 1.21565(15) 0.0207(9) Uani 1 1 d .
H12A H -0.5080 -0.1141 1.2495 0.025 Uiso 1 1 calc R
C4 C -0.5694(8) -0.4276(3) 1.03606(18) 0.0313(11) Uani 1 1 d .
H4A H -0.5485 -0.4032 1.0062 0.038 Uiso 1 1 calc R
C2 C -0.7692(8) -0.5112(3) 1.08561(19) 0.0360(12) Uani 1 1 d .
H2A H -0.8806 -0.5441 1.0896 0.043 Uiso 1 1 calc R
C21 C 0.1041(7) -0.3034(3) 1.30020(16) 0.0224(10) Uani 1 1 d .
C10 C 0.0466(7) -0.3225(3) 1.11806(18) 0.0297(11) Uani 1 1 d .
H10A H 0.1272 -0.3196 1.1474 0.036 Uiso 1 1 calc R
C16 C -0.4664(7) -0.1660(3) 1.13598(15) 0.0218(9) Uani 1 1 d .
H16A H -0.4467 -0.2104 1.1164 0.026 Uiso 1 1 calc R
C7 C -0.1902(8) -0.3304(3) 1.03191(18) 0.0331(12) Uani 1 1 d .
H7A H -0.2741 -0.3334 1.0031 0.040 Uiso 1 1 calc R
C27 C 0.0392(7) -0.3732(3) 1.26841(16) 0.0208(9) Uani 1 1 d .
C17 C -0.4470(7) -0.2564(3) 1.20771(16) 0.0213(9) Uani 1 1 d .
C6 C -0.2428(7) -0.3685(3) 1.07461(16) 0.0214(9) Uani 1 1 d .
C9 C 0.1113(8) -0.2836(3) 1.0769(2) 0.0394(13) Uani 1 1 d .
H9A H 0.2331 -0.2552 1.0786 0.047 Uiso 1 1 calc R
C26 C 0.0602(7) -0.2260(3) 1.28416(16) 0.0236(10) Uani 1 1 d .
H26A H -0.0044 -0.2175 1.2532 0.028 Uiso 1 1 calc R
C8 C -0.0090(9) -0.2879(3) 1.0336(2) 0.0394(13) Uani 1 1 d .
H8A H 0.0311 -0.2623 1.0056 0.047 Uiso 1 1 calc R
C13 C -0.5267(7) -0.0326(2) 1.19449(16) 0.0214(9) Uani 1 1 d .
C14 C -0.5168(7) -0.0249(3) 1.14395(16) 0.0236(10) Uani 1 1 d .
H14A H -0.5280 0.0254 1.1297 0.028 Uiso 1 1 calc R
C18 C -0.5657(7) 0.0383(3) 1.22604(16) 0.0228(10) Uani 1 1 d .
C15 C -0.4907(8) -0.0908(3) 1.11451(17) 0.0236(10) Uani 1 1 d .
O13 O -0.5859(5) 0.02541(17) 1.27075(11) 0.0242(7) Uani 1 1 d .
C25 C 0.1133(7) -0.1612(2) 1.31472(16) 0.0202(9) Uani 1 1 d .
C23 C 0.2586(7) -0.2517(3) 1.37622(16) 0.0248(10) Uani 1 1 d .
C24 C 0.2113(7) -0.1744(3) 1.36045(16) 0.0247(10) Uani 1 1 d .
H24A H 0.2459 -0.1314 1.3809 0.030 Uiso 1 1 calc R
C29 C 0.0656(7) -0.0780(2) 1.29792(17) 0.0214(10) Uani 1 1 d .
O25 O 0.0915(5) -0.02243(17) 1.32854(11) 0.0233(7) Uani 1 1 d .
O26 O -0.0005(6) -0.07001(19) 1.25315(12) 0.0330(8) Uani 1 1 d .
O24 O 0.4247(8) -0.2083(2) 1.45173(15) 0.0531(12) Uani 1 1 d .
C22 C 0.2023(7) -0.3158(3) 1.34599(16) 0.0240(10) Uani 1 1 d .
H22A H 0.2310 -0.3675 1.3567 0.029 Uiso 1 1 calc R
C28 C 0.3593(8) -0.2619(3) 1.42618(18) 0.0303(11) Uani 1 1 d .
H22 H 0.082(15) -0.507(5) 1.263(3) 0.11(3) Uiso 1 1 d .
H15 H -0.5000 0.0000 1.0000 0.06(3) Uiso 1 2 d S

loop_
_atom_site_aniso_label
_atom_site_aniso_U_11
_atom_site_aniso_U_22
_atom_site_aniso_U_33
_atom_site_aniso_U_23
_atom_site_aniso_U_13
_atom_site_aniso_U_12
Co1 0.0300(4) 0.0130(4) 0.0138(3) 0.0003(2) -0.0021(2) -0.0001(2)
C5 0.024(2) 0.022(2) 0.018(2) -0.0021(17) -0.0020(17) 0.0034(18)
O23 0.091(3) 0.0212(18) 0.029(2) 0.0061(15) -0.030(2) -0.003(2)
O14 0.052(2) 0.0108(15) 0.0231(17) 0.0011(13) 0.0032(15) 0.0038(15)
O11 0.0363(18) 0.0163(15) 0.0210(16) -0.0025(13) -0.0053(13) 0.0034(14)
O21 0.0389(18) 0.0146(15) 0.0207(16) 0.0008(12) -0.0102(13) -0.0007(14)
C1 0.032(3) 0.027(3) 0.020(2) -0.0034(19) 0.0007(18) -0.002(2)
O12 0.047(2) 0.0120(15) 0.0166(16) 0.0014(12) 0.0015(14) 0.0014(14)
O16 0.076(3) 0.0203(18) 0.0195(18) -0.0041(14) -0.0043(17) 0.0052(18)
C19 0.037(3) 0.021(2) 0.019(2) -0.0003(18) -0.0001(19) 0.002(2)
O15 0.068(2) 0.0164(17) 0.0187(17) 0.0017(13) 0.0060(16) -0.0001(17)
N2 0.0254(19) 0.0174(19) 0.0176(18) -0.0030(15) 0.0005(14) 0.0035(16)
C11 0.029(2) 0.015(2) 0.016(2) -0.0004(16) 0.0030(17) 0.0004(18)
N1 0.029(2) 0.0185(19) 0.0139(17) -0.0024(14) 0.0021(14) -0.0023(16)
O22 0.057(2) 0.0106(16) 0.0236(17) -0.0008(13) -0.0112(15) 0.0009(16)
C3 0.031(3) 0.055(3) 0.026(3) -0.007(2) -0.009(2) -0.003(3)
C12 0.034(2) 0.015(2) 0.012(2) -0.0033(16) -0.0001(17) -0.0010(19)
C4 0.039(3) 0.037(3) 0.017(2) 0.002(2) -0.003(2) 0.000(2)
C2 0.036(3) 0.041(3) 0.032(3) -0.002(2) 0.006(2) -0.009(2)
C21 0.032(2) 0.014(2) 0.020(2) -0.0006(17) -0.0034(18) -0.0016(19)
C10 0.029(2) 0.031(3) 0.029(3) -0.006(2) -0.0023(19) -0.010(2)
C16 0.036(2) 0.015(2) 0.014(2) -0.0033(17) 0.0005(18) 0.0032(19)
C7 0.039(3) 0.037(3) 0.023(3) 0.007(2) 0.000(2) -0.005(2)
C27 0.024(2) 0.017(2) 0.020(2) -0.0019(17) -0.0054(17) 0.0009(18)
C17 0.028(2) 0.015(2) 0.021(2) -0.0024(18) -0.0013(17) 0.0033(19)
C6 0.026(2) 0.019(2) 0.019(2) 0.0012(17) 0.0000(17) 0.0014(19)
C9 0.034(3) 0.043(3) 0.041(3) 0.002(3) 0.004(2) -0.017(3)
C26 0.037(3) 0.017(2) 0.015(2) 0.0007(17) -0.0083(18) 0.002(2)
C8 0.051(3) 0.034(3) 0.034(3) 0.005(2) 0.014(2) -0.012(3)
C13 0.033(2) 0.013(2) 0.018(2) -0.0024(17) 0.0017(18) -0.0013(19)
C14 0.033(2) 0.017(2) 0.022(2) -0.0003(18) 0.0015(18) -0.001(2)
C18 0.035(2) 0.018(2) 0.016(2) -0.0013(17) 0.0030(18) 0.002(2)
C15 0.038(3) 0.014(2) 0.019(2) -0.0033(17) -0.0005(19) -0.001(2)
O13 0.0434(19) 0.0172(15) 0.0121(15) 0.0020(12) 0.0028(13) 0.0066(14)
C25 0.029(2) 0.012(2) 0.019(2) -0.0008(17) -0.0013(17) -0.0019(18)
C23 0.036(3) 0.018(2) 0.019(2) -0.0019(18) -0.0085(19) 0.000(2)
C24 0.041(3) 0.014(2) 0.018(2) -0.0006(17) -0.0044(19) -0.001(2)
C29 0.026(2) 0.014(2) 0.024(2) -0.0014(17) -0.0026(18) -0.0009(18)
O25 0.0359(18) 0.0143(15) 0.0197(16) -0.0025(12) 0.0016(13) -0.0004(14)
O26 0.055(2) 0.0167(16) 0.0243(18) 0.0012(13) -0.0155(16) 0.0007(16)
O24 0.092(3) 0.0241(19) 0.037(2) -0.0013(16) -0.034(2) -0.001(2)
C22 0.036(3) 0.015(2) 0.020(2) 0.0021(18) -0.0048(19) 0.003(2)
C28 0.048(3) 0.016(2) 0.025(3) 0.0001(19) -0.010(2) 0.003(2)

loop_
_atom_type_symbol
_atom_type_description
_atom_type_scat_dispersion_real
_atom_type_scat_dispersion_imag
_atom_type_scat_source
C C 0.0033 0.0016 'International Tables Vol C Tables 4.2.6.8 and 6.1.1.4'
H H 0.0000 0.0000 'International Tables Vol C Tables 4.2.6.8 and 6.1.1.4'
N N 0.0061 0.0033 'International Tables Vol C Tables 4.2.6.8 and 6.1.1.4'
O O 0.0106 0.0060 'International Tables Vol C Tables 4.2.6.8 and 6.1.1.4'
Co Co 0.3494 0.9721 'International Tables Vol C Tables 4.2.6.8 and 6.1.1.4'

loop_
_geom_angle_atom_site_label_1
_geom_angle_atom_site_label_2
_geom_angle_atom_site_label_3
_geom_angle
_geom_angle_site_symmetry_1
_geom_angle_site_symmetry_3
O13 Co1 O21 98.22(13) 2_447 .
O13 Co1 O25 86.99(12) 2_447 2_547
O21 Co1 O25 97.92(12) . 2_547
O13 Co1 N2 169.83(13) 2_447 .
O21 Co1 N2 91.88(14) . .
O25 Co1 N2 92.84(13) 2_547 .
O13 Co1 N1 92.58(13) 2_447 .
O21 Co1 N1 166.78(13) . .
O25 Co1 N1 90.21(13) 2_547 .
N2 Co1 N1 77.25(14) . .
O13 Co1 O11 93.40(13) 2_447 .
O21 Co1 O11 88.45(12) . .
O25 Co1 O11 173.49(12) 2_547 .
N2 Co1 O11 85.62(13) . .
N1 Co1 O11 83.28(13) . .
N1 C5 C4 120.6(4) . .
N1 C5 C6 115.4(4) . .
C4 C5 C6 123.9(4) . .
C17 O11 Co1 132.9(3) . .
C27 O21 Co1 136.3(3) . .
N1 C1 C2 123.2(4) . .
O16 C19 O15 125.8(4) . .
O16 C19 C15 119.8(4) . .
O15 C19 C15 114.4(4) . .
C6 N2 C10 118.5(4) . .
C6 N2 Co1 115.8(3) . .
C10 N2 Co1 125.5(3) . .
C12 C11 C16 119.6(4) . .
C12 C11 C17 122.5(4) . .
C16 C11 C17 117.8(4) . .
C1 N1 C5 119.4(4) . .
C1 N1 Co1 125.0(3) . .
C5 N1 Co1 115.2(3) . .
C4 C3 C2 119.6(5) . .
C11 C12 C13 120.8(4) . .
C5 C4 C3 119.7(5) . .
C1 C2 C3 117.4(5) . .
C22 C21 C26 119.8(4) . .
C22 C21 C27 120.1(4) . .
C26 C21 C27 120.0(4) . .
N2 C10 C9 122.4(4) . .
C11 C16 C15 120.0(4) . .
C8 C7 C6 118.1(5) . .
O21 C27 O22 125.3(4) . .
O21 C27 C21 117.9(4) . .
O22 C27 C21 116.7(4) . .
O11 C17 O12 125.4(4) . .
O11 C17 C11 118.5(4) . .
O12 C17 C11 116.1(4) . .
N2 C6 C7 122.6(4) . .
N2 C6 C5 115.5(4) . .
C7 C6 C5 121.9(4) . .
C8 C9 C10 118.5(5) . .
C21 C26 C25 119.9(4) . .
C9 C8 C7 119.8(5) . .
C14 C13 C12 118.8(4) . .
C14 C13 C18 121.1(4) . .
C12 C13 C18 120.1(4) . .
C15 C14 C13 121.1(4) . .
O13 C18 O14 126.1(4) . .
O13 C18 C13 117.1(4) . .
O14 C18 C13 116.8(4) . .
C14 C15 C16 119.6(4) . .
C14 C15 C19 120.7(4) . .
C16 C15 C19 119.6(4) . .
C18 O13 Co1 132.0(3) . 2_457
C24 C25 C26 119.6(4) . .
C24 C25 C29 120.1(4) . .
C26 C25 C29 120.3(4) . .
C22 C23 C24 119.5(4) . .
C22 C23 C28 122.7(4) . .
C24 C23 C28 117.8(4) . .
C25 C24 C23 120.5(4) . .
O25 C29 O26 125.5(4) . .
O25 C29 C25 118.3(4) . .
O26 C29 C25 116.2(4) . .
C29 O25 Co1 128.1(3) . 2_557
C21 C22 C23 120.6(4) . .
O24 C28 O23 122.2(4) . .
O24 C28 C23 124.5(4) . .
O23 C28 C23 113.2(4) . .

loop_
_geom_bond_atom_site_label_1
_geom_bond_atom_site_label_2
_geom_bond_distance
_geom_bond_site_symmetry_2
Co1 O13 2.044(3) 2_447
Co1 O21 2.058(3) .
Co1 O25 2.089(3) 2_547
Co1 N2 2.112(4) .
Co1 N1 2.113(4) .
Co1 O11 2.113(3) .
C5 N1 1.352(6) .
C5 C4 1.384(6) .
C5 C6 1.480(6) .
O23 C28 1.327(6) .
O14 C18 1.275(5) .
O11 C17 1.245(5) .
O21 C27 1.264(5) .
C1 N1 1.336(6) .
C1 C2 1.386(7) .
O12 C17 1.289(5) .
O16 C19 1.235(6) .
C19 O15 1.269(5) .
C19 C15 1.510(6) .
N2 C6 1.339(5) .
N2 C10 1.344(6) .
C11 C12 1.388(6) .
C11 C16 1.395(6) .
C11 C17 1.490(6) .
O22 C27 1.274(5) .
C3 C4 1.388(7) .
C3 C2 1.390(7) .
C12 C13 1.399(6) .
C21 C22 1.381(6) .
C21 C26 1.394(6) .
C21 C27 1.501(6) .
C10 C9 1.390(7) .
C16 C15 1.396(6) .
C7 C8 1.387(8) .
C7 C6 1.393(7) .
C9 C8 1.377(8) .
C26 C25 1.400(6) .
C13 C14 1.390(6) .
C13 C18 1.499(6) .
C14 C15 1.384(6) .
C18 O13 1.254(5) .
O13 Co1 2.044(3) 2_457
C25 C24 1.381(6) .
C25 C29 1.495(6) .
C23 C22 1.389(6) .
C23 C24 1.395(6) .
C23 C28 1.483(6) .
C29 O25 1.255(5) .
C29 O26 1.274(5) .
O25 Co1 2.089(3) 2_557
O24 C28 1.199(6) .

loop_
_platon_squeeze_void_nr
_platon_squeeze_void_average_x
_platon_squeeze_void_average_y
_platon_squeeze_void_average_z
_platon_squeeze_void_volume
_platon_squeeze_void_count_electrons
1 0.000 0.000 0.000 286.1 61.2
2 0.000 0.500 0.500 286.1 61.7
